data_7705786
loop_
_publ_author_name
'Ekanayake, Danushka M.'
'Fischer, Anne A.'
'Elwood, Maya E.'
'Guzek, Alexandra M.'
'Lindeman, Sergey V.'
'Popescu, Codrina V.'
'Fiedler, Adam T.'

_publ_section_title
;
 Nonheme iron-thiolate complexes as structural models of sulfoxide
 synthase active sites.
;
_journal_issue 48
_journal_name_full 'Dalton transactions (Cambridge, England : 2003)'
_journal_page_first 17745
_journal_page_last 17757
_journal_paper_doi 10.1039/d0dt03403g
_journal_volume 49
_journal_year 2020
_chemical_formula_moiety 'C22 H31 Fe N6 S, C24 H20 B, C H2 Cl'
_chemical_formula_sum 'C47 H53 B Cl Fe N6 S'
_chemical_formula_weight 836.12
_space_group_crystal_system triclinic
_space_group_IT_number 2
_space_group_name_Hall '-P 1'
_space_group_name_H-M_alt 'P -1'
_atom_sites_solution_hydrogens geom
_atom_sites_solution_primary iterative
_atom_sites_solution_secondary difmap
_audit_creation_date 2019-06-21
_audit_creation_method
;
Olex2 1.2
(compiled 2018.05.29 svn.r3508 for OlexSys, GUI svn.r5506)
;
_audit_update_record
;
2020-09-30 deposited with the CCDC.	2020-11-13 downloaded from the CCDC.
;
_cell_angle_alpha 78.014(2)
_cell_angle_beta 89.101(2)
_cell_angle_gamma 86.0173(19)
_cell_formula_units_Z 2
_cell_length_a 10.5475(2)
_cell_length_b 14.1880(3)
_cell_length_c 14.5112(4)
_cell_measurement_reflns_used 14375
_cell_measurement_temperature 100.05(10)
_cell_measurement_theta_max 70.5570
_cell_measurement_theta_min 4.1710
_cell_volume 2119.10(9)
_computing_cell_refinement 'CrysAlisPro 1.171.39.46 (Rigaku OD, 2018)'
_computing_data_collection 'CrysAlisPro 1.171.39.46 (Rigaku OD, 2018)'
_computing_data_reduction 'CrysAlisPro 1.171.39.46 (Rigaku OD, 2018)'
_computing_molecular_graphics 'Olex2 (Dolomanov et al., 2009)'
_computing_publication_material 'Olex2 (Dolomanov et al., 2009)'
_computing_structure_refinement 'XL (Sheldrick, 2008)'
_computing_structure_solution 'olex2.solve (Bourhis et al., 2015)'
_diffrn_ambient_environment N~2~
_diffrn_ambient_temperature 100.05(10)
_diffrn_detector 'CCD plate'
_diffrn_detector_area_resol_mean 10.3756
_diffrn_detector_type Atlas
_diffrn_measured_fraction_theta_full 0.988
_diffrn_measured_fraction_theta_max 0.988
_diffrn_measurement_details
;
List of Runs (angles in degrees, time in seconds):

  # Type    Start    End  Width  t~exp~   \w     \q     \k     \f   Frames
#--------------------------------------------------------------------------
  1  \w    -67.00  32.00   1.00    3.50    --  -42.33  37.00 -90.00   99
  2  \w   -117.00 -18.00   1.00    3.50    --  -42.33 -37.00  90.00   99
  3  \w    -67.00  32.00   1.00    3.50    --  -42.33  37.00  30.00   99
  4  \w      1.00  83.00   1.00    3.50    --   42.33 -99.00   0.00   82
  5  \w     94.00 173.00   1.00   15.00    --  100.00 125.00 -30.00   79
  6  \w     28.00 129.00   1.00   15.00    --  100.00 -61.00 -30.00  101
  7  \w     67.00 176.00   1.00   15.00    --  100.00  77.00  30.00  109
  8  \w     27.00 118.00   1.00   15.00    --  100.00-125.00 -60.00   91
  9  \w     74.00 173.00   1.00   15.00    --  100.00  45.00  90.00   99
 10  \w     27.00 118.00   1.00   15.00    --  100.00-125.00  60.00   91
 11  \w     27.00 118.00   1.00   15.00    --  100.00-125.00 -90.00   91
 12  \w     74.00 173.00   1.00   15.00    --  100.00  45.00 150.00   99
 13  \w     94.00 173.00   1.00   15.00    --  100.00 125.00 -60.00   79
 14  \w     94.00 173.00   1.00   15.00    --  100.00 125.00 -90.00   79
 15  \w     24.00 133.00   1.00   15.00    --  100.00 -77.00 -90.00  109
 16  \w     27.00 118.00   1.00   15.00    --  100.00-125.00 150.00   91
 17  \w     74.00 173.00   1.00   15.00    --  100.00  45.00 -30.00   99
 18  \w   -118.00 -10.00   1.00    3.50    --  -42.33 -77.00-180.00  108
 19  \w   -114.00 -14.00   1.00    3.50    --  -42.33 -57.00-120.00  100
 20  \w   -118.00 -10.00   1.00    3.50    --  -42.33 -77.00   0.00  108
 21  \w    -32.00  67.00   1.00    3.50    --   42.33 -37.00  90.00   99
 22  \w     67.00 137.00   1.00   15.00    --  100.00  77.00 -90.00   70
 23  \w     71.00 172.00   1.00   15.00    --  100.00  61.00-180.00  101
 24  \w     71.00 172.00   1.00   15.00    --  100.00  61.00 -90.00  101
 25  \w     67.00 176.00   1.00   15.00    --  100.00  77.00-150.00  109
 26  \w     72.00 176.00   1.00   15.00    --  100.00  30.00-120.00  104
 27  \w     71.00 172.00   1.00   15.00    --  100.00  61.00 150.00  101
 28  \w     67.00 176.00   1.00   15.00    --  100.00  77.00  90.00  109
 29  \w     71.00  73.00   1.00   15.00    --  100.00  61.00   0.00    2
;
_diffrn_measurement_device 'four-circle diffractometer'
_diffrn_measurement_device_type 'SuperNova, Dual, Cu at home/near, Atlas'
_diffrn_measurement_method '\w scans'
_diffrn_orient_matrix_type 'CrysAlisPro convention (1999,Acta A55,543-557)'
_diffrn_orient_matrix_UB_11 -0.0374940000
_diffrn_orient_matrix_UB_12 -0.0582801000
_diffrn_orient_matrix_UB_13 0.0972074000
_diffrn_orient_matrix_UB_21 -0.0319962000
_diffrn_orient_matrix_UB_22 0.0947535000
_diffrn_orient_matrix_UB_23 0.0340655000
_diffrn_orient_matrix_UB_31 -0.1378667000
_diffrn_orient_matrix_UB_32 0.0018559000
_diffrn_orient_matrix_UB_33 -0.0341919000
_diffrn_radiation_monochromator mirror
_diffrn_radiation_probe x-ray
_diffrn_radiation_type CuK\a
_diffrn_radiation_wavelength 1.54184
_diffrn_reflns_av_R_equivalents 0.0324
_diffrn_reflns_av_unetI/netI 0.0223
_diffrn_reflns_limit_h_max 12
_diffrn_reflns_limit_h_min -12
_diffrn_reflns_limit_k_max 17
_diffrn_reflns_limit_k_min -17
_diffrn_reflns_limit_l_max 17
_diffrn_reflns_limit_l_min -17
_diffrn_reflns_number 37008
_diffrn_reflns_theta_full 70.58
_diffrn_reflns_theta_max 70.58
_diffrn_reflns_theta_min 3.97
_diffrn_source 'micro-focus sealed X-ray tube'
_diffrn_source_type 'SuperNova (Cu) X-ray Source'
_exptl_absorpt_coefficient_mu 4.205
_exptl_absorpt_correction_T_max 0.908
_exptl_absorpt_correction_T_min 0.471
_exptl_absorpt_correction_type gaussian
_exptl_absorpt_process_details
;
CrysAlisPro 1.171.39.46 (Rigaku Oxford Diffraction, 2018)
Numerical absorption correction based on gaussian integration over
			a multifaceted crystal model
Empirical absorption correction using spherical harmonics,
 implemented in SCALE3 ABSPACK scaling algorithm.
;
_exptl_crystal_colour yellow
_exptl_crystal_colour_primary yellow
_exptl_crystal_density_diffrn 1.310
_exptl_crystal_density_method 'not measured'
_exptl_crystal_description block
_exptl_crystal_F_000 882
_exptl_crystal_size_max 0.297
_exptl_crystal_size_mid 0.179
_exptl_crystal_size_min 0.136
_refine_diff_density_max 0.441
_refine_diff_density_min -0.928
_refine_diff_density_rms 0.058
_refine_ls_extinction_method none
_refine_ls_goodness_of_fit_ref 1.067
_refine_ls_hydrogen_treatment mixed
_refine_ls_matrix_type full
_refine_ls_number_parameters 563
_refine_ls_number_reflns 8011
_refine_ls_number_restraints 0
_refine_ls_restrained_S_all 1.067
_refine_ls_R_factor_all 0.0512
_refine_ls_R_factor_gt 0.0472
_refine_ls_shift/su_max 0.000
_refine_ls_shift/su_mean 0.000
_refine_ls_structure_factor_coef Fsqd
_refine_ls_weighting_details 'calc w=1/[\s^2^(Fo^2^)+(0.0789P)^2^+1.1178P] where P=(Fo^2^+2Fc^2^)/3'
_refine_ls_weighting_scheme calc
_refine_ls_wR_factor_gt 0.1301
_refine_ls_wR_factor_ref 0.1340
_reflns_number_gt 7336
_reflns_number_total 8011
_reflns_threshold_expression >2sigma(I)
_cod_data_source_file d0dt03403g2.cif
_cod_data_source_block complex2
_cod_depositor_comments 'Adding full bibliography for 7705784--7705787.cif.'
_cod_original_cell_volume 2119.09(9)
_cod_database_code 7705786
_chemical_oxdiff_formula 'C46 H51 B Fe N6 S C H2 Cl'
_reflns_odcompleteness_completeness 99.93
_reflns_odcompleteness_iscentric 1
_reflns_odcompleteness_theta 66.97
_olex2_refinement_description
;
1. Fixed Uiso
 At 1.2 times of:
  All C(H) groups, All C(H,H) groups
 At 1.5 times of:
  All C(H,H,H) groups
2. Shared sites
{C15, C6A}
3. Uiso/Uaniso restraints and constraints
Uanis(C17A) = Uanis(C17)
Uanis(C22) = Uanis(C22A)
Uanis(C21) = Uanis(C21A)
Uanis(C19) = Uanis(C46)
Uanis(C20A) = Uanis(C20)
Uanis(C18) = Uanis(C18A)
Uanis(N5A) = Uanis(N5)
Uanis(C3A) = Uanis(C3)
Uanis(C4) = Uanis(C4A)
Uanis(C5A) = Uanis(C5)
Uanis(C16A) = Uanis(C16)
Uanis(C15) = Uanis(C6A)
4. Others
 Sof(N5A)=Sof(C3A)=Sof(H3A)=Sof(C4A)=Sof(H4A)=Sof(C5A)=Sof(H5A)=Sof(C6A)=
 Sof(H6A)=Sof(C16A)=Sof(H16D)=Sof(H16E)=Sof(H16F)=Sof(C17A)=Sof(H17A)=Sof(C18A)=
 Sof(H18C)=Sof(H18D)=Sof(C20A)=Sof(H20C)=Sof(H20D)=Sof(C21A)=Sof(H21C)=
 Sof(H21D)=Sof(C22A)=Sof(H22C)=Sof(H22D)=Sof(C46)=Sof(H46A)=Sof(H46B)=1-FVAR(1)
 Sof(N5)=Sof(C3)=Sof(H3)=Sof(C4)=Sof(H4)=Sof(C14)=Sof(H14)=Sof(C15)=Sof(H15)=
 Sof(C16)=Sof(H16A)=Sof(H16B)=Sof(H16C)=Sof(C17)=Sof(H17)=Sof(C18)=Sof(H18A)=
 Sof(H18B)=Sof(C19)=Sof(H19A)=Sof(H19B)=Sof(C20)=Sof(H20A)=Sof(H20B)=Sof(C21)=
 Sof(H21A)=Sof(H21B)=Sof(C22)=Sof(H22A)=Sof(H22B)=FVAR(1)
 Fixed Sof: C1S(0.5) H1SA(0.5) H1SB(0.5) C2S(0.5) H2SA(0.5) H2SB(0.5)
5.a Ternary CH refined with riding coordinates:
 C17(H17), C17A(H17A)
5.b Secondary CH2 refined with riding coordinates:
 C1(H1A,H1B), C7(H7A,H7B), C12(H12A,H12B), C18(H18A,H18B), C18A(H18C,H18D),
 C19(H19A,H19B), C20(H20A,H20B), C20A(H20C,H20D), C21(H21A,H21B), C21A(H21C,
 H21D), C22(H22A,H22B), C22A(H22C,H22D), C46(H46A,H46B), C1S(H1SA,H1SB),
 C2S(H2SA,H2SB)
5.c Aromatic/amide H refined with riding coordinates:
 C3(H3), C3A(H3A), C4(H4), C4A(H4A), C5(H5), C5A(H5A), C6(H6), C9(H9),
 C10(H10), C14(H14), C15(H15), C23(H23), C24(H24), C25(H25), C26(H26), C27(H27),
  C30(H30), C31(H31), C32(H32), C33(H33), C34(H34), C36(H36), C37(H37),
 C38(H38), C39(H39), C40(H40), C41(H41), C42(H42), C43(H43), C44(H44), C45(H45)
5.d Idealised Me refined as rotating group:
 C11(H11A,H11B,H11C), C16(H16A,H16B,H16C), C16A(H16D,H16E,H16F)
;
_olex2_date_sample_data_collection 2019-06-19
_olex2_date_sample_submission 2019-06-18
_olex2_submission_special_instructions 'No special instructions were received'
_oxdiff_exptl_absorpt_empirical_details
;
Empirical correction (ABSPACK) includes:
- Absorption correction using spherical harmonics
- Frame scaling
;
_oxdiff_exptl_absorpt_empirical_full_max 1.219
_oxdiff_exptl_absorpt_empirical_full_min 0.874

loop_
_space_group_symop_id
_space_group_symop_operation_xyz
1 'x, y, z'
2 '-x, -y, -z'

loop_
_atom_site_label
_atom_site_type_symbol
_atom_site_fract_x
_atom_site_fract_y
_atom_site_fract_z
_atom_site_U_iso_or_equiv
_atom_site_adp_type
_atom_site_occupancy
_atom_site_calc_flag
_atom_site_disorder_assembly
_atom_site_disorder_group
_atom_site_refinement_flags_posn
Fe1 Fe 0.23444(3) 0.11541(2) 0.32719(2) 0.02734(11) Uani 1 d . . .
S1 S 0.08053(6) 0.00522(5) 0.34752(5) 0.04166(17) Uani 1 d A . .
N1 N 0.38751(17) 0.23464(13) 0.30141(13) 0.0286(4) Uani 1 d A . .
N2 N 0.1968(2) 0.20596(15) 0.19217(14) 0.0376(5) Uani 1 d A 1 .
N3 N 0.61740(18) 0.02995(15) 0.38648(14) 0.0346(4) Uani 1 d . . .
N4 N 0.41160(17) 0.04023(13) 0.36218(13) 0.0290(4) Uani 1 d A . .
N5 N 0.2112(3) 0.3270(2) 0.4884(2) 0.0290(6) Uani 0.786(3) d A 1 .
N5A N 0.2273(10) 0.2850(7) 0.0659(7) 0.0290(6) Uani 0.214(3) d A 2 .
N6 N 0.19236(17) 0.20174(14) 0.42594(13) 0.0304(4) Uani 1 d A . .
C1 C 0.4137(2) 0.25146(17) 0.19970(17) 0.0351(5) Uani 1 d . . .
H1A H 0.4731 0.1990 0.1858 0.042 Uiso 1 calc A . R
H1B H 0.4541 0.3134 0.1793 0.042 Uiso 1 calc . . R
C2 C 0.2923(3) 0.25450(18) 0.14735(17) 0.0390(6) Uani 1 d A . .
C3 C 0.2867(4) 0.3091(3) 0.0546(2) 0.0420(8) Uani 0.786(3) d A 1 .
H3 H 0.3586 0.3397 0.0255 0.050 Uiso 0.786(3) calc A 1 R
C3A C 0.2424(17) 0.3544(13) 0.4738(12) 0.0420(8) Uani 0.214(3) d A 2 .
H3A H 0.2840 0.4128 0.4568 0.050 Uiso 0.214(3) calc A 2 R
C4 C 0.1730(4) 0.3164(3) 0.0075(3) 0.0486(8) Uani 0.786(3) d A 1 .
H4 H 0.1622 0.3524 -0.0551 0.058 Uiso 0.786(3) calc A 1 R
C4A C 0.1764(14) 0.3318(11) 0.5546(10) 0.0486(8) Uani 0.214(3) d A 2 .
H4A H 0.1696 0.3701 0.6012 0.058 Uiso 0.214(3) calc A 2 R
C5 C 0.0792(3) 0.2699(2) 0.0550(2) 0.0504(7) Uani 1 d A 1 .
H5 H -0.0005 0.2759 0.0241 0.061 Uiso 1 calc A 1 R
C5A C 0.119(3) 0.2440(16) 0.5608(18) 0.0504(7) Uani 0.214(3) d A 2 .
H5A H 0.0708 0.2242 0.6166 0.061 Uiso 0.214(3) calc A 2 R
C6 C 0.0866(2) 0.2147(2) 0.14344(19) 0.0407(6) Uani 1 d A 1 .
H6 H 0.0149 0.1825 0.1710 0.049 Uiso 1 calc A 1 R
C6A C 0.1205(2) 0.18980(19) 0.50657(17) 0.0338(5) Uani 0.214(3) d A 2 .
H6A H 0.083(13) 0.135(11) 0.507(9) 0.041 Uiso 0.214(3) d A 2 R
C7 C 0.5022(2) 0.19671(17) 0.35749(17) 0.0323(5) Uani 1 d . . .
H7A H 0.4950 0.2130 0.4205 0.039 Uiso 1 calc A . R
H7B H 0.5784 0.2253 0.3257 0.039 Uiso 1 calc . . R
C8 C 0.5127(2) 0.08967(16) 0.36655(15) 0.0280(4) Uani 1 d A . .
C9 C 0.5809(2) -0.06482(18) 0.39532(17) 0.0373(5) Uani 1 d A . .
H9 H 0.6341 -0.1228 0.4089 0.045 Uiso 1 calc . . R
C10 C 0.4537(2) -0.05600(17) 0.38037(17) 0.0344(5) Uani 1 d . . .
H10 H 0.4015 -0.1083 0.3822 0.041 Uiso 1 calc A . R
C11 C 0.7455(2) 0.0565(2) 0.4014(2) 0.0452(6) Uani 1 d . . .
H11A H 0.7503 0.1263 0.3789 0.068 Uiso 1 calc . . GR
H11B H 0.8066 0.0219 0.3666 0.068 Uiso 1 calc . . GR
H11C H 0.7658 0.0393 0.4687 0.068 Uiso 1 calc . . GR
C12 C 0.3263(2) 0.32038(16) 0.33063(18) 0.0345(5) Uani 1 d . . .
H12A H 0.2727 0.3590 0.2790 0.041 Uiso 1 calc A . R
H12B H 0.3914 0.3614 0.3464 0.041 Uiso 1 calc . . R
C13 C 0.2461(2) 0.28502(17) 0.41546(16) 0.0314(5) Uani 1 d A . .
C14 C 0.1315(4) 0.2703(2) 0.5469(3) 0.0343(9) Uani 0.786(3) d A 1 .
H14 H 0.0922 0.2827 0.6029 0.041 Uiso 0.786(3) calc A 1 R
C15 C 0.1205(2) 0.18980(19) 0.50657(17) 0.0338(5) Uani 0.786(3) d A 1 .
H15 H 0.0717 0.1363 0.5308 0.041 Uiso 0.786(3) calc A 1 R
C16 C 0.2499(3) 0.4200(2) 0.5033(2) 0.0377(7) Uani 0.786(3) d A 1 .
H16A H 0.3206 0.4407 0.4610 0.057 Uiso 0.786(3) calc A 1 GR
H16B H 0.2768 0.4131 0.5688 0.057 Uiso 0.786(3) calc A 1 GR
H16C H 0.1780 0.4684 0.4900 0.057 Uiso 0.786(3) calc A 1 GR
C16A C 0.2975(12) 0.3492(9) -0.0064(9) 0.0377(7) Uani 0.214(3) d A 2 .
H16D H 0.2381 0.3858 -0.0541 0.057 Uiso 0.214(3) calc A 2 GR
H16E H 0.3599 0.3106 -0.0364 0.057 Uiso 0.214(3) calc A 2 GR
H16F H 0.3415 0.3941 0.0228 0.057 Uiso 0.214(3) calc A 2 GR
C17 C 0.0961(3) -0.0742(3) 0.2626(3) 0.0400(8) Uani 0.786(3) d A 1 .
H17 H 0.1104 -0.1417 0.2998 0.048 Uiso 0.786(3) calc A 1 R
C17A C 0.0738(14) -0.0336(11) 0.2309(11) 0.0400(8) Uani 0.214(3) d A 2 .
H17A H 0.0351 0.0195 0.1809 0.048 Uiso 0.214(3) calc A 2 R
C18 C 0.2105(6) -0.0557(7) 0.1936(6) 0.0416(12) Uani 0.786(3) d A 1 .
H18A H 0.2014 0.0114 0.1565 0.050 Uiso 0.786(3) calc A 1 R
H18B H 0.2905 -0.0634 0.2300 0.050 Uiso 0.786(3) calc A 1 R
C18A C 0.187(3) -0.061(3) 0.207(3) 0.0416(12) Uani 0.214(3) d A 2 .
H18C H 0.2212 -0.1151 0.2572 0.050 Uiso 0.214(3) calc A 2 R
H18D H 0.2429 -0.0068 0.2045 0.050 Uiso 0.214(3) calc A 2 R
C19 C 0.2165(5) -0.1249(3) 0.1283(3) 0.0466(11) Uani 0.786(3) d A 1 .
H19A H 0.2331 -0.1915 0.1652 0.056 Uiso 0.786(3) calc A 1 R
H19B H 0.2879 -0.1104 0.0836 0.056 Uiso 0.786(3) calc A 1 R
C20 C 0.0943(4) -0.1190(5) 0.0735(4) 0.0720(15) Uani 0.786(3) d A 1 .
H20A H 0.1012 -0.1672 0.0329 0.086 Uiso 0.786(3) calc A 1 R
H20B H 0.0818 -0.0541 0.0321 0.086 Uiso 0.786(3) calc A 1 R
C20A C 0.1222(16) -0.1866(18) 0.1230(14) 0.0720(15) Uani 0.214(3) d A 2 .
H20C H 0.1080 -0.2086 0.0639 0.086 Uiso 0.214(3) calc A 2 R
H20D H 0.1738 -0.2384 0.1652 0.086 Uiso 0.214(3) calc A 2 R
C21 C -0.0221(6) -0.1375(6) 0.1390(5) 0.075(2) Uani 0.786(3) d A 1 .
H21A H -0.1007 -0.1268 0.1008 0.089 Uiso 0.786(3) calc A 1 R
H21B H -0.0160 -0.2054 0.1740 0.089 Uiso 0.786(3) calc A 1 R
C21A C 0.004(3) -0.172(3) 0.166(2) 0.075(2) Uani 0.214(3) d A 2 .
H21C H -0.0308 -0.2356 0.1864 0.089 Uiso 0.214(3) calc A 2 R
H21D H -0.0531 -0.1335 0.1167 0.089 Uiso 0.214(3) calc A 2 R
C22 C -0.0285(4) -0.0696(4) 0.2091(3) 0.0590(12) Uani 0.786(3) d A 1 .
H22A H -0.0487 -0.0025 0.1745 0.071 Uiso 0.786(3) calc A 1 R
H22B H -0.0980 -0.0874 0.2548 0.071 Uiso 0.786(3) calc A 1 R
C22A C -0.0038(15) -0.1256(15) 0.2446(14) 0.0590(12) Uani 0.214(3) d A 2 .
H22C H 0.0278 -0.1722 0.3014 0.071 Uiso 0.214(3) calc A 2 R
H22D H -0.0941 -0.1070 0.2555 0.071 Uiso 0.214(3) calc A 2 R
C46 C 0.196(2) -0.0968(15) 0.1010(16) 0.0466(11) Uani 0.214(3) d A 2 .
H46A H 0.1548 -0.0472 0.0500 0.056 Uiso 0.214(3) calc A 2 R
H46B H 0.2847 -0.1117 0.0832 0.056 Uiso 0.214(3) calc A 2 R
C0AA C 0.7334(2) 0.39991(16) 0.36683(16) 0.0292(4) Uani 1 d . . .
C23 C 0.7570(2) 0.29651(17) 0.19337(18) 0.0331(5) Uani 1 d . . .
H23 H 0.7999 0.2653 0.2497 0.040 Uiso 1 calc . . R
C24 C 0.7359(2) 0.24277(19) 0.1256(2) 0.0402(6) Uani 1 d . . .
H24 H 0.7638 0.1763 0.1365 0.048 Uiso 1 calc . . R
C25 C 0.6744(2) 0.2860(2) 0.04268(19) 0.0423(6) Uani 1 d . . .
H25 H 0.6603 0.2497 -0.0039 0.051 Uiso 1 calc . . R
C26 C 0.6339(2) 0.3824(2) 0.02826(18) 0.0408(6) Uani 1 d . . .
H26 H 0.5911 0.4128 -0.0284 0.049 Uiso 1 calc . . R
C27 C 0.6557(2) 0.43533(19) 0.09703(17) 0.0368(5) Uani 1 d . . .
H27 H 0.6271 0.5017 0.0855 0.044 Uiso 1 calc . . R
C28 C 0.7177(2) 0.39486(16) 0.18199(16) 0.0298(5) Uani 1 d . . .
C29 C 0.9107(2) 0.47849(15) 0.23986(16) 0.0288(4) Uani 1 d . . .
C30 C 0.9692(2) 0.47872(17) 0.15249(17) 0.0349(5) Uani 1 d . . .
H30 H 0.9239 0.4570 0.1057 0.042 Uiso 1 calc . . R
C31 C 1.0905(2) 0.50923(19) 0.13119(18) 0.0389(5) Uani 1 d . . .
H31 H 1.1261 0.5082 0.0708 0.047 Uiso 1 calc . . R
C32 C 1.1595(2) 0.54101(18) 0.19737(19) 0.0374(5) Uani 1 d . . .
H32 H 1.2418 0.5633 0.1826 0.045 Uiso 1 calc . . R
C33 C 1.1072(2) 0.53989(18) 0.28574(18) 0.0380(5) Uani 1 d . . .
H33 H 1.1539 0.5610 0.3322 0.046 Uiso 1 calc . . R
C34 C 0.9860(2) 0.50785(18) 0.30658(17) 0.0348(5) Uani 1 d . . .
H34 H 0.9530 0.5058 0.3682 0.042 Uiso 1 calc . . R
C35 C 0.6774(2) 0.56539(16) 0.24037(15) 0.0299(5) Uani 1 d . . .
C36 C 0.5443(2) 0.57433(17) 0.23069(17) 0.0333(5) Uani 1 d . . .
H36 H 0.5010 0.5181 0.2297 0.040 Uiso 1 calc . . R
C37 C 0.4735(2) 0.66221(18) 0.22248(18) 0.0366(5) Uani 1 d . . .
H37 H 0.3837 0.6645 0.2169 0.044 Uiso 1 calc . . R
C38 C 0.5327(2) 0.74610(18) 0.22241(19) 0.0397(6) Uani 1 d . . .
H38 H 0.4845 0.8061 0.2171 0.048 Uiso 1 calc . . R
C39 C 0.6633(3) 0.74080(18) 0.2302(2) 0.0434(6) Uani 1 d . . .
H39 H 0.7058 0.7977 0.2299 0.052 Uiso 1 calc . . R
C40 C 0.7332(2) 0.65245(18) 0.23839(18) 0.0367(5) Uani 1 d . . .
H40 H 0.8231 0.6513 0.2429 0.044 Uiso 1 calc . . R
C41 C 0.8192(2) 0.32528(18) 0.41303(17) 0.0346(5) Uani 1 d . . .
H41 H 0.8946 0.3101 0.3809 0.042 Uiso 1 calc . . R
C42 C 0.7989(2) 0.27261(18) 0.50382(18) 0.0373(5) Uani 1 d . . .
H42 H 0.8585 0.2217 0.5314 0.045 Uiso 1 calc . . R
C43 C 0.6913(2) 0.29458(18) 0.55400(18) 0.0359(5) Uani 1 d . . .
H43 H 0.6781 0.2606 0.6167 0.043 Uiso 1 calc . . R
C44 C 0.6041(2) 0.36664(18) 0.51110(18) 0.0387(5) Uani 1 d . . .
H44 H 0.5295 0.3819 0.5441 0.046 Uiso 1 calc . . R
C45 C 0.6248(2) 0.41715(17) 0.41956(17) 0.0356(5) Uani 1 d . . .
H45 H 0.5623 0.4656 0.3915 0.043 Uiso 1 calc . . R
B1 B 0.7591(2) 0.45912(18) 0.25816(18) 0.0284(5) Uani 1 d . . .
Cl1 Cl 0.58087(15) 0.01258(8) 0.13238(8) 0.0997(4) Uani 1 d . . .
C1S C 0.5479(13) -0.0310(7) 0.0279(7) 0.095(5) Uani 0.50 d . 1 .
H1SA H 0.6267 -0.0338 -0.0097 0.114 Uiso 0.50 calc . 1 R
H1SB H 0.5188 -0.0972 0.0460 0.114 Uiso 0.50 calc . 1 R
C2S C 0.4799(11) 0.0385(7) 0.0223(9) 0.086(3) Uani 0.50 d . 2 .
H2SA H 0.3882 0.0376 0.0381 0.103 Uiso 0.50 calc . 2 R
H2SB H 0.4965 0.1019 -0.0180 0.103 Uiso 0.50 calc . 2 R

loop_
_atom_site_aniso_label
_atom_site_aniso_U_11
_atom_site_aniso_U_22
_atom_site_aniso_U_33
_atom_site_aniso_U_23
_atom_site_aniso_U_13
_atom_site_aniso_U_12
Fe1 0.02120(19) 0.02845(19) 0.0354(2) -0.01416(14) -0.00054(13) 0.00050(13)
S1 0.0300(3) 0.0489(4) 0.0558(4) -0.0308(3) 0.0108(3) -0.0124(3)
N1 0.0261(9) 0.0267(9) 0.0349(10) -0.0118(7) 0.0022(7) 0.0013(7)
N2 0.0341(11) 0.0450(11) 0.0363(10) -0.0187(9) -0.0069(8) 0.0126(9)
N3 0.0258(10) 0.0388(10) 0.0411(11) -0.0150(8) -0.0020(8) 0.0049(8)
N4 0.0257(9) 0.0276(9) 0.0358(10) -0.0120(7) 0.0009(7) 0.0007(7)
N5 0.0235(13) 0.0304(15) 0.0359(14) -0.0140(11) 0.0030(10) -0.0008(10)
N5A 0.0235(13) 0.0304(15) 0.0359(14) -0.0140(11) 0.0030(10) -0.0008(10)
N6 0.0230(9) 0.0366(10) 0.0336(9) -0.0139(8) 0.0002(7) 0.0033(8)
C1 0.0348(12) 0.0326(12) 0.0382(12) -0.0088(9) 0.0088(10) -0.0010(10)
C2 0.0424(14) 0.0400(13) 0.0362(12) -0.0164(10) -0.0025(10) 0.0139(11)
C3 0.042(2) 0.0445(19) 0.0379(18) -0.0081(15) 0.0023(15) 0.0039(16)
C3A 0.042(2) 0.0445(19) 0.0379(18) -0.0081(15) 0.0023(15) 0.0039(16)
C4 0.051(2) 0.053(2) 0.0419(18) -0.0121(15) -0.0052(15) 0.0036(16)
C4A 0.051(2) 0.053(2) 0.0419(18) -0.0121(15) -0.0052(15) 0.0036(16)
C5 0.0614(18) 0.0495(16) 0.0442(14) -0.0163(12) -0.0060(13) -0.0085(14)
C5A 0.0614(18) 0.0495(16) 0.0442(14) -0.0163(12) -0.0060(13) -0.0085(14)
C6 0.0304(12) 0.0483(14) 0.0447(14) -0.0139(11) -0.0037(10) 0.0023(11)
C6A 0.0228(11) 0.0419(13) 0.0387(12) -0.0146(10) 0.0020(9) 0.0023(10)
C7 0.0233(11) 0.0341(12) 0.0427(12) -0.0149(9) -0.0004(9) -0.0033(9)
C8 0.0232(10) 0.0327(11) 0.0304(10) -0.0133(9) 0.0000(8) 0.0028(8)
C9 0.0334(12) 0.0353(12) 0.0426(13) -0.0090(10) -0.0025(10) 0.0056(10)
C10 0.0325(12) 0.0282(11) 0.0439(13) -0.0112(9) -0.0023(10) 0.0000(9)
C11 0.0273(12) 0.0452(14) 0.0628(17) -0.0110(12) -0.0023(11) -0.0002(11)
C12 0.0331(12) 0.0277(11) 0.0458(13) -0.0157(9) 0.0000(10) 0.0010(9)
C13 0.0241(11) 0.0349(11) 0.0381(12) -0.0176(9) -0.0042(9) 0.0076(9)
C14 0.0232(16) 0.035(2) 0.047(2) -0.0162(18) 0.0032(14) 0.0038(16)
C15 0.0228(11) 0.0419(13) 0.0387(12) -0.0146(10) 0.0020(9) 0.0023(10)
C16 0.0406(17) 0.0325(15) 0.0452(16) -0.0204(13) 0.0022(13) -0.0015(12)
C16A 0.0406(17) 0.0325(15) 0.0452(16) -0.0204(13) 0.0022(13) -0.0015(12)
C17 0.0337(17) 0.042(2) 0.050(2) -0.0227(16) 0.0005(15) -0.0034(16)
C17A 0.0337(17) 0.042(2) 0.050(2) -0.0227(16) 0.0005(15) -0.0034(16)
C18 0.025(3) 0.053(2) 0.055(3) -0.030(2) 0.013(2) -0.009(2)
C18A 0.025(3) 0.053(2) 0.055(3) -0.030(2) 0.013(2) -0.009(2)
C19 0.036(2) 0.052(3) 0.059(3) -0.030(2) 0.002(2) 0.001(2)
C20 0.046(2) 0.118(4) 0.069(3) -0.061(3) -0.001(2) -0.002(2)
C20A 0.046(2) 0.118(4) 0.069(3) -0.061(3) -0.001(2) -0.002(2)
C21 0.035(3) 0.128(7) 0.086(5) -0.076(5) 0.003(2) -0.019(3)
C21A 0.035(3) 0.128(7) 0.086(5) -0.076(5) 0.003(2) -0.019(3)
C22 0.0334(19) 0.088(3) 0.070(3) -0.049(3) 0.0064(18) -0.009(2)
C22A 0.0334(19) 0.088(3) 0.070(3) -0.049(3) 0.0064(18) -0.009(2)
C46 0.036(2) 0.052(3) 0.059(3) -0.030(2) 0.002(2) 0.001(2)
C0AA 0.0239(10) 0.0307(11) 0.0376(11) -0.0177(9) -0.0009(9) -0.0001(8)
C23 0.0232(11) 0.0365(12) 0.0443(13) -0.0198(10) 0.0035(9) -0.0015(9)
C24 0.0281(12) 0.0398(13) 0.0622(16) -0.0325(12) 0.0105(11) -0.0037(10)
C25 0.0287(12) 0.0607(16) 0.0499(14) -0.0384(13) 0.0110(11) -0.0108(11)
C26 0.0317(12) 0.0572(16) 0.0403(13) -0.0250(11) 0.0004(10) -0.0047(11)
C27 0.0343(12) 0.0410(13) 0.0399(12) -0.0192(10) -0.0024(10) -0.0014(10)
C28 0.0215(10) 0.0336(11) 0.0386(12) -0.0173(9) 0.0038(9) -0.0030(8)
C29 0.0260(11) 0.0275(10) 0.0355(11) -0.0136(9) -0.0021(9) 0.0028(8)
C30 0.0326(12) 0.0376(12) 0.0377(12) -0.0151(10) -0.0003(10) -0.0022(10)
C31 0.0341(13) 0.0435(13) 0.0418(13) -0.0148(11) 0.0057(10) -0.0044(10)
C32 0.0243(11) 0.0383(12) 0.0515(14) -0.0134(11) 0.0021(10) -0.0026(9)
C33 0.0289(12) 0.0416(13) 0.0479(14) -0.0195(11) -0.0060(10) -0.0016(10)
C34 0.0284(12) 0.0418(13) 0.0376(12) -0.0174(10) -0.0011(9) 0.0016(10)
C35 0.0279(11) 0.0326(11) 0.0326(11) -0.0156(9) -0.0015(9) 0.0016(9)
C36 0.0292(12) 0.0305(11) 0.0434(13) -0.0153(9) -0.0023(9) -0.0005(9)
C37 0.0259(11) 0.0369(12) 0.0500(14) -0.0173(10) -0.0029(10) 0.0028(9)
C38 0.0341(13) 0.0312(12) 0.0558(15) -0.0159(11) -0.0029(11) 0.0060(10)
C39 0.0368(13) 0.0306(12) 0.0674(17) -0.0201(11) -0.0064(12) -0.0015(10)
C40 0.0267(11) 0.0364(12) 0.0507(14) -0.0178(10) -0.0043(10) 0.0002(9)
C41 0.0252(11) 0.0396(12) 0.0402(12) -0.0128(10) 0.0018(9) 0.0029(9)
C42 0.0291(12) 0.0398(13) 0.0424(13) -0.0083(10) -0.0016(10) 0.0017(10)
C43 0.0342(12) 0.0368(12) 0.0387(12) -0.0121(10) 0.0027(10) -0.0046(10)
C44 0.0336(13) 0.0423(13) 0.0428(13) -0.0171(10) 0.0107(10) 0.0016(10)
C45 0.0307(12) 0.0355(12) 0.0422(13) -0.0145(10) 0.0019(10) 0.0056(10)
B1 0.0236(12) 0.0292(12) 0.0358(13) -0.0153(10) -0.0012(9) 0.0015(9)
Cl1 0.1581(12) 0.0627(6) 0.0862(7) -0.0261(5) -0.0002(7) -0.0294(7)
C1S 0.174(13) 0.060(6) 0.071(6) -0.043(4) 0.065(7) -0.069(7)
C2S 0.094(7) 0.056(6) 0.112(9) -0.025(6) 0.053(6) -0.026(5)

loop_
_atom_type_symbol
_atom_type_description
_atom_type_scat_dispersion_real
_atom_type_scat_dispersion_imag
_atom_type_scat_source
C C 0.0181 0.0091 'International Tables Vol C Tables 4.2.6.8 and 6.1.1.4'
H H 0.0000 0.0000 'International Tables Vol C Tables 4.2.6.8 and 6.1.1.4'
B B 0.0090 0.0039 'International Tables Vol C Tables 4.2.6.8 and 6.1.1.4'
N N 0.0311 0.0180 'International Tables Vol C Tables 4.2.6.8 and 6.1.1.4'
S S 0.3331 0.5567 'International Tables Vol C Tables 4.2.6.8 and 6.1.1.4'
Cl Cl 0.3639 0.7018 'International Tables Vol C Tables 4.2.6.8 and 6.1.1.4'
Fe Fe -1.1336 3.1974 'International Tables Vol C Tables 4.2.6.8 and 6.1.1.4'

loop_
_exptl_crystal_face_index_h
_exptl_crystal_face_index_k
_exptl_crystal_face_index_l
_exptl_crystal_face_perp_dist
-7 0 0 0.0895
7 0 0 0.0895
0 -2 -9 0.0481
-1 9 1 0.1160
4 -5 4 0.0766
0 3 9 0.0747
-4 -7 1 0.1369
-1 8 7 0.0997
4 -6 -4 0.0841

loop_
_geom_angle_atom_site_label_1
_geom_angle_atom_site_label_2
_geom_angle_atom_site_label_3
_geom_angle
_geom_angle_site_symmetry_1
_geom_angle_site_symmetry_3
_geom_angle_publ_flag
S1 Fe1 N1 177.39(5) . . ?
N2 Fe1 S1 105.08(6) . . ?
N2 Fe1 N1 72.58(8) . . ?
N4 Fe1 S1 108.46(5) . . ?
N4 Fe1 N1 73.97(7) . . ?
N4 Fe1 N2 122.40(8) . . ?
N6 Fe1 S1 105.51(6) . . ?
N6 Fe1 N1 74.32(7) . . ?
N6 Fe1 N2 106.14(8) . . ?
N6 Fe1 N4 108.09(7) . . ?
C17 S1 Fe1 112.33(12) . . ?
C17 S1 C17A 21.2(4) . . ?
C17A S1 Fe1 104.7(5) . . ?
C1 N1 Fe1 104.60(14) . . ?
C1 N1 C7 111.79(18) . . ?
C1 N1 C12 112.70(18) . . ?
C7 N1 Fe1 109.25(13) . . ?
C7 N1 C12 111.79(18) . . ?
C12 N1 Fe1 106.25(13) . . ?
C2 N2 Fe1 118.08(16) . . ?
C2 N2 C6 115.7(2) . . ?
C6 N2 Fe1 126.03(19) . . ?
C8 N3 C9 107.57(19) . . ?
C8 N3 C11 127.0(2) . . ?
C9 N3 C11 125.3(2) . . ?
C8 N4 Fe1 119.21(14) . . ?
C8 N4 C10 106.56(18) . . ?
C10 N4 Fe1 134.18(16) . . ?
C13 N5 C14 109.8(3) . . ?
C13 N5 C16 126.1(3) . . ?
C14 N5 C16 124.1(3) . . ?
C2 N5A C16A 113.3(9) . . ?
C6A N6 Fe1 133.29(17) . . ?
C13 N6 Fe1 118.33(15) . . ?
C13 N6 C6A 108.34(19) . . ?
N1 C1 C2 109.50(19) . . ?
N2 C2 N5A 94.2(5) . . ?
N2 C2 C1 117.9(2) . . ?
N2 C2 C3 125.0(3) . . ?
N5A C2 C1 147.8(5) . . ?
N5A C2 C3 30.8(4) . . ?
C3 C2 C1 117.1(3) . . ?
C4 C3 C2 117.5(4) . . ?
C4A C3A C13 115.7(15) . . ?
C5 C4 C3 115.9(3) . . ?
C3A C4A C5A 111.0(17) . . ?
C4 C5 C6 126.2(3) . . ?
C6A C5A C4A 130(2) . . ?
N2 C6 C5 119.5(3) . . ?
C5A C6A N6 123.5(12) . . ?
N1 C7 C8 107.45(18) . . ?
N3 C8 C7 127.3(2) . . ?
N4 C8 N3 110.7(2) . . ?
N4 C8 C7 121.80(19) . . ?
C10 C9 N3 105.4(2) . . ?
C9 C10 N4 109.8(2) . . ?
N1 C12 C13 107.30(18) . . ?
N5 C13 C3A 22.0(7) . . ?
N5 C13 C12 130.3(2) . . ?
N6 C13 N5 108.8(2) . . ?
N6 C13 C3A 130.8(7) . . ?
N6 C13 C12 120.77(19) . . ?
C3A C13 C12 108.4(7) . . ?
C18 C17 S1 114.5(4) . . ?
C22 C17 S1 110.0(3) . . ?
C22 C17 C18 111.2(5) . . ?
C18A C17A S1 109(2) . . ?
C18A C17A C22A 106(2) . . ?
C22A C17A S1 108.4(11) . . ?
C19 C18 C17 110.5(5) . . ?
C17A C18A C46 114(3) . . ?
C18 C19 C20 111.8(5) . . ?
C19 C20 C21 112.0(4) . . ?
C21A C20A C46 113(2) . . ?
C22 C21 C20 110.5(6) . . ?
C20A C21A C22A 120(2) . . ?
C17 C22 C21 112.2(4) . . ?
C21A C22A C17A 113(2) . . ?
C20A C46 C18A 101.1(19) . . ?
C41 C0AA B1 121.71(19) . . ?
C45 C0AA C41 114.5(2) . . ?
C45 C0AA B1 123.8(2) . . ?
C24 C23 C28 122.8(2) . . ?
C25 C24 C23 120.1(2) . . ?
C26 C25 C24 119.2(2) . . ?
C25 C26 C27 120.0(3) . . ?
C26 C27 C28 122.9(2) . . ?
C23 C28 B1 121.3(2) . . ?
C27 C28 C23 115.0(2) . . ?
C27 C28 B1 123.3(2) . . ?
C30 C29 C34 115.0(2) . . ?
C30 C29 B1 122.2(2) . . ?
C34 C29 B1 122.37(19) . . ?
C31 C30 C29 123.0(2) . . ?
C32 C31 C30 120.2(2) . . ?
C31 C32 C33 119.0(2) . . ?
C32 C33 C34 120.1(2) . . ?
C33 C34 C29 122.5(2) . . ?
C36 C35 B1 122.1(2) . . ?
C40 C35 C36 114.5(2) . . ?
C40 C35 B1 123.3(2) . . ?
C37 C36 C35 122.8(2) . . ?
C38 C37 C36 120.6(2) . . ?
C39 C38 C37 118.5(2) . . ?
C38 C39 C40 120.4(2) . . ?
C39 C40 C35 123.2(2) . . ?
C42 C41 C0AA 123.1(2) . . ?
C43 C42 C41 120.0(2) . . ?
C44 C43 C42 118.8(2) . . ?
C43 C44 C45 120.3(2) . . ?
C44 C45 C0AA 123.2(2) . . ?
C0AA B1 C35 109.15(17) . . ?
C28 B1 C0AA 109.84(18) . . ?
C28 B1 C35 111.06(18) . . ?
C29 B1 C0AA 111.63(18) . . ?
C29 B1 C28 107.15(17) . . ?
C29 B1 C35 108.01(18) . . ?
C1S Cl1 C2S 36.8(4) . . ?
C1S C1S Cl1 110.8(10) 2_655 . ?
C2S C2S Cl1 102.6(12) 2_655 . ?

loop_
_geom_bond_atom_site_label_1
_geom_bond_atom_site_label_2
_geom_bond_distance
_geom_bond_site_symmetry_2
_geom_bond_publ_flag
Fe1 S1 2.3048(7) . ?
Fe1 N1 2.3887(19) . ?
Fe1 N2 2.134(2) . ?
Fe1 N4 2.1012(18) . ?
Fe1 N6 2.0938(18) . ?
S1 C17 1.833(3) . ?
S1 C17A 1.890(15) . ?
N1 C1 1.470(3) . ?
N1 C7 1.474(3) . ?
N1 C12 1.474(3) . ?
N2 C2 1.343(4) . ?
N2 C6 1.355(3) . ?
N3 C8 1.341(3) . ?
N3 C9 1.404(3) . ?
N3 C11 1.459(3) . ?
N4 C8 1.326(3) . ?
N4 C10 1.379(3) . ?
N5 C13 1.352(4) . ?
N5 C14 1.365(5) . ?
N5 C16 1.467(4) . ?
N5A C2 1.352(11) . ?
N5A C16A 1.467(16) . ?
N6 C6A 1.371(3) . ?
N6 C13 1.325(3) . ?
C1 C2 1.493(4) . ?
C2 C3 1.407(4) . ?
C3 C4 1.376(6) . ?
C3A C4A 1.35(2) . ?
C3A C13 1.423(19) . ?
C4 C5 1.330(5) . ?
C4A C5A 1.41(2) . ?
C5 C6 1.358(4) . ?
C5A C6A 1.21(3) . ?
C7 C8 1.493(3) . ?
C9 C10 1.355(3) . ?
C12 C13 1.501(3) . ?
C17 C18 1.558(6) . ?
C17 C22 1.527(6) . ?
C17A C18A 1.30(4) . ?
C17A C22A 1.56(2) . ?
C18 C19 1.498(10) . ?
C18A C46 1.72(5) . ?
C19 C20 1.513(6) . ?
C20 C21 1.545(9) . ?
C20A C21A 1.40(4) . ?
C20A C46 1.51(3) . ?
C21 C22 1.537(8) . ?
C21A C22A 1.43(4) . ?
C0AA C41 1.408(3) . ?
C0AA C45 1.403(3) . ?
C0AA B1 1.654(3) . ?
C23 C24 1.393(3) . ?
C23 C28 1.404(3) . ?
C24 C25 1.381(4) . ?
C25 C26 1.378(4) . ?
C26 C27 1.399(3) . ?
C27 C28 1.399(3) . ?
C28 B1 1.653(3) . ?
C29 C30 1.401(3) . ?
C29 C34 1.407(3) . ?
C29 B1 1.649(3) . ?
C30 C31 1.389(4) . ?
C31 C32 1.379(4) . ?
C32 C33 1.386(4) . ?
C33 C34 1.394(3) . ?
C35 C36 1.407(3) . ?
C35 C40 1.400(3) . ?
C35 B1 1.658(3) . ?
C36 C37 1.392(3) . ?
C37 C38 1.381(4) . ?
C38 C39 1.380(4) . ?
C39 C40 1.393(3) . ?
C41 C42 1.395(3) . ?
C42 C43 1.391(3) . ?
C43 C44 1.379(4) . ?
C44 C45 1.394(4) . ?
Cl1 C1S 1.799(10) . ?
Cl1 C2S 1.891(14) . ?
C1S C1S 1.43(3) 2_655 ?
C2S C2S 1.420(18) 2_655 ?

loop_
_exptl_oxdiff_crystal_face_indexfrac_h
_exptl_oxdiff_crystal_face_indexfrac_k
_exptl_oxdiff_crystal_face_indexfrac_l
_exptl_oxdiff_crystal_face_x
_exptl_oxdiff_crystal_face_y
_exptl_oxdiff_crystal_face_z
-7.0025 0.0026 0.0039 0.2628 0.2244 0.9653
7.0025 -0.0026 -0.0039 -0.2628 -0.2244 -0.9653
-0.0070 -1.9982 -9.0007 -0.7582 -0.4957 0.3050
-0.9966 8.9986 0.9974 -0.3901 0.9185 0.1200
4.0026 -5.0012 4.0003 0.5303 -0.4657 -0.6979
0.0074 2.9980 9.0003 0.6999 0.5904 -0.3032
-4.0031 -6.9974 1.0050 0.6556 -0.5007 0.5045
-0.9927 7.9978 6.9987 0.2514 1.0280 -0.0876
3.9966 -5.9998 -4.0006 -0.1891 -0.8327 -0.4253
